data_7158923
loop_
_publ_author_name
'Chaudhry, Mohammad T.'
'Patrick, Brian O.'
'Akine, Shigehisa'
'MacLachlan, Mark J.'

_publ_section_title
;
 Noncooperative guest binding by metal-free [2 + 2] Schiff-base
 macrocycles
;
_journal_name_full 'Organic &amp; Biomolecular Chemistry'
_journal_paper_doi 10.1039/D2OB01511K
_journal_year 2022
_chemical_formula_moiety 'C28 H24 N2 O5'
_chemical_formula_sum 'C28 H24 N2 O5'
_chemical_formula_weight 468.49
_chemical_name_systematic model
_space_group_crystal_system orthorhombic
_space_group_IT_number 60
_space_group_name_Hall '-P 2n 2ab'
_space_group_name_H-M_alt 'P b c n'
_atom_sites_solution_hydrogens geom
_atom_sites_solution_primary dual
_audit_creation_date 2021-12-09
_audit_creation_method
;
Olex2 1.5
(compiled 2021.11.18 svn.ra9532c28 for OlexSys, GUI svn.r6429)
;
_audit_update_record
;
2022-04-18 deposited with the CCDC.	2022-10-04 downloaded from the CCDC.
;
_cell_angle_alpha 90
_cell_angle_beta 90
_cell_angle_gamma 90
_cell_formula_units_Z 4
_cell_length_a 7.4851(2)
_cell_length_b 11.8514(3)
_cell_length_c 25.8916(9)
_cell_measurement_reflns_used 6670
_cell_measurement_temperature 296.15
_cell_measurement_theta_max 55.98
_cell_measurement_theta_min 3.41
_cell_volume 2296.82(12)
_computing_cell_refinement 'SAINT V8.40B (Bruker, 2016)'
_computing_data_reduction 'SAINT V8.40B (Bruker, 2016)'
_computing_molecular_graphics 'Olex2 1.5 (Dolomanov et al., 2009)'
_computing_publication_material 'Olex2 1.5 (Dolomanov et al., 2009)'
_computing_structure_refinement 'XL  (Sheldrick, 2008)'
_computing_structure_solution 'SHELXT 2018/2 (Sheldrick, 2018)'
_diffrn_ambient_temperature 296.15
_diffrn_detector 'Bruker APEX2 area detector'
_diffrn_detector_area_resol_mean 7.9
_diffrn_detector_type 'CCD area detector'
_diffrn_measured_fraction_theta_full 1.000
_diffrn_measured_fraction_theta_max 1.000
_diffrn_measurement_device 'Bruker D8 Kappa diffractometer'
_diffrn_measurement_device_type 'Bruker APEX-II CCD'
_diffrn_measurement_method '\f and \w scans'
_diffrn_radiation_monochromator 'cross coupled multi-layer optics'
_diffrn_radiation_probe x-ray
_diffrn_radiation_type CuK\a
_diffrn_radiation_wavelength 1.54178
_diffrn_reflns_av_R_equivalents 0.0394
_diffrn_reflns_av_unetI/netI 0.0293
_diffrn_reflns_Laue_measured_fraction_full 1.000
_diffrn_reflns_Laue_measured_fraction_max 1.000
_diffrn_reflns_limit_h_max 5
_diffrn_reflns_limit_h_min -8
_diffrn_reflns_limit_k_max 12
_diffrn_reflns_limit_k_min -12
_diffrn_reflns_limit_l_max 23
_diffrn_reflns_limit_l_min -27
_diffrn_reflns_number 13354
_diffrn_reflns_point_group_measured_fraction_full 1.000
_diffrn_reflns_point_group_measured_fraction_max 1.000
_diffrn_reflns_theta_full 56.018
_diffrn_reflns_theta_max 56.018
_diffrn_reflns_theta_min 3.414
_diffrn_source 'microfocus sealed X-ray tube'
_diffrn_source_current 0.6
_diffrn_source_power 0.026921999999999998
_diffrn_source_type 'Incoatec I\ms'
_diffrn_source_voltage 44.87
_diffrn_standards_number 0
_exptl_absorpt_coefficient_mu 0.766
_exptl_absorpt_correction_T_max 0.7510
_exptl_absorpt_correction_T_min 0.5388
_exptl_absorpt_correction_type multi-scan
_exptl_absorpt_process_details
;
SADABS-2016/2 (Bruker,2016/2) was used for absorption correction.
wR2(int) was 0.1210 before and 0.0661 after correction.
The Ratio of minimum to maximum transmission is 0.7174.
The \l/2 correction factor is Not present.
;
_exptl_crystal_colour orange
_exptl_crystal_colour_primary orange
_exptl_crystal_density_diffrn 1.355
_exptl_crystal_description blade
_exptl_crystal_F_000 984
_exptl_crystal_preparation Luminescent
_exptl_crystal_recrystallization_method 'Grown from reaction mixture.'
_exptl_crystal_size_max 0.35
_exptl_crystal_size_mid 0.1
_exptl_crystal_size_min 0.08
_refine_diff_density_max 0.188
_refine_diff_density_min -0.162
_refine_diff_density_rms 0.035
_refine_ls_extinction_method none
_refine_ls_goodness_of_fit_ref 1.224
_refine_ls_hydrogen_treatment constr
_refine_ls_matrix_type full
_refine_ls_number_parameters 161
_refine_ls_number_reflns 1499
_refine_ls_number_restraints 0
_refine_ls_restrained_S_all 1.224
_refine_ls_R_factor_all 0.0753
_refine_ls_R_factor_gt 0.0669
_refine_ls_shift/su_max 0.002
_refine_ls_shift/su_mean 0.000
_refine_ls_structure_factor_coef Fsqd
_refine_ls_weighting_details 'w=1/[\s^2^(Fo^2^)+3.7265P] where P=(Fo^2^+2Fc^2^)/3'
_refine_ls_weighting_scheme calc
_refine_ls_wR_factor_gt 0.1595
_refine_ls_wR_factor_ref 0.1634
_reflns_Friedel_coverage 0.000
_reflns_number_gt 1268
_reflns_number_total 1499
_reflns_threshold_expression 'I > 2\s(I)'
_cod_data_source_file d2ob01511k2.cif
_cod_data_source_block mm512
_cod_database_code 7158923
_shelx_shelxl_version_number 2018/3
_shelx_space_group_comment
;
The symmetry employed for this shelxl refinement is uniquely defined
by the following loop, which should always be used as a source of
symmetry information in preference to the above space-group names.
They are only intended as comments.
;
_shelx_estimated_absorpt_t_max 0.941
_shelx_estimated_absorpt_t_min 0.775
_olex2_refinement_description
;
1. Fixed Uiso
 At 1.2 times of:
  All C(H) groups
 At 1.5 times of:
  All C(H,H,H) groups, All O(H) groups
2.a Aromatic/amide H refined with riding coordinates:
 C4(H4), C5(H5), C6(H6), C7(H7), C9(H9), C10(H10), C12(H12), C13(H13)
2.b Idealised Me refined as rotating group:
 C14(H14A,H14B,H14C)
2.c Idealised tetrahedral OH refined as rotating group:
 O1(H1)
;
_olex2_exptl_crystal_mounting_method 'The crystal was mounted on a mylar loop in oil'
_olex2_submission_original_sample_id MC-08-133
_olex2_submission_special_instructions 'No special instructions were received'

loop_
_space_group_symop_operation_xyz
'x, y, z'
'-x+1/2, -y+1/2, z+1/2'
'-x, y, -z+1/2'
'x+1/2, -y+1/2, -z'
'-x, -y, -z'
'x-1/2, y-1/2, -z-1/2'
'x, -y, z-1/2'
'-x-1/2, y-1/2, z'

loop_
_atom_site_label
_atom_site_type_symbol
_atom_site_fract_x
_atom_site_fract_y
_atom_site_fract_z
_atom_site_U_iso_or_equiv
_atom_site_adp_type
_atom_site_occupancy
_atom_site_site_symmetry_order
_atom_site_calc_flag
_atom_site_refinement_flags_posn
_atom_site_refinement_flags_adp
_atom_site_refinement_flags_occupancy
_atom_site_disorder_assembly
_atom_site_disorder_group
O1 O 0.5029(5) 0.6257(3) 0.35108(15) 0.0996(12) Uani 1 1 d . . . . .
H1 H 0.517398 0.634248 0.382229 0.149 Uiso 1 1 calc R U . . .
O2 O 0.500000 0.5747(4) 0.250000 0.122(2) Uani 1 2 d S T P . .
O3 O 0.6616(5) 0.7064(3) 0.65041(17) 0.0990(12) Uani 1 1 d . . . . .
N1 N 0.6405(5) 0.5898(3) 0.44225(19) 0.0803(12) Uani 1 1 d . . . . .
C1 C 0.7198(6) 0.4803(4) 0.3678(2) 0.0769(13) Uani 1 1 d . . . . .
C2 C 0.6096(6) 0.5410(4) 0.3341(2) 0.0814(15) Uani 1 1 d . . . . .
C3 C 0.6078(8) 0.5125(4) 0.2825(2) 0.0927(16) Uani 1 1 d . . . . .
C4 C 0.7142(8) 0.4264(4) 0.2644(2) 0.1001(18) Uani 1 1 d . . . . .
H4 H 0.713430 0.409140 0.229383 0.120 Uiso 1 1 calc R U . . .
C5 C 0.8223(7) 0.3652(5) 0.2975(3) 0.1000(18) Uani 1 1 d . . . . .
H5 H 0.893373 0.306988 0.284947 0.120 Uiso 1 1 calc R U . . .
C6 C 0.8231(6) 0.3914(4) 0.3487(3) 0.0926(17) Uani 1 1 d . . . . .
H6 H 0.893490 0.349625 0.371278 0.111 Uiso 1 1 calc R U . . .
C7 C 0.7267(6) 0.5069(4) 0.4219(2) 0.0843(15) Uani 1 1 d . . . . .
H7 H 0.796731 0.461951 0.443310 0.101 Uiso 1 1 calc R U . . .
C8 C 0.6495(6) 0.6159(4) 0.4953(2) 0.0750(14) Uani 1 1 d . . . . .
C9 C 0.7388(6) 0.5529(4) 0.5328(2) 0.0834(15) Uani 1 1 d . . . . .
H9 H 0.798304 0.487312 0.523191 0.100 Uiso 1 1 calc R U . . .
C10 C 0.7402(6) 0.5857(4) 0.5830(2) 0.0824(14) Uani 1 1 d . . . . .
H10 H 0.801298 0.542270 0.607143 0.099 Uiso 1 1 calc R U . . .
C11 C 0.6523(6) 0.6829(4) 0.5990(2) 0.0803(14) Uani 1 1 d . . . . .
C12 C 0.5612(7) 0.7457(4) 0.5629(2) 0.0892(16) Uani 1 1 d . . . . .
H12 H 0.500558 0.810695 0.572758 0.107 Uiso 1 1 calc R U . . .
C13 C 0.5604(6) 0.7115(4) 0.5120(2) 0.0888(16) Uani 1 1 d . . . . .
H13 H 0.497672 0.754378 0.488011 0.107 Uiso 1 1 calc R U . . .
C14 C 0.5796(8) 0.8069(4) 0.6696(2) 0.110(2) Uani 1 1 d . . . . .
H14A H 0.629191 0.871247 0.652237 0.165 Uiso 1 1 calc R U . . .
H14B H 0.601136 0.813109 0.706014 0.165 Uiso 1 1 calc R U . . .
H14C H 0.453227 0.803752 0.663361 0.165 Uiso 1 1 calc R U . . .

loop_
_atom_site_aniso_label
_atom_site_aniso_U_11
_atom_site_aniso_U_22
_atom_site_aniso_U_33
_atom_site_aniso_U_23
_atom_site_aniso_U_13
_atom_site_aniso_U_12
O1 0.093(2) 0.0584(18) 0.147(3) 0.001(2) -0.028(3) 0.0083(19)
O2 0.166(5) 0.055(3) 0.144(5) 0.000 -0.071(4) 0.000
O3 0.093(3) 0.069(2) 0.135(3) 0.013(2) 0.000(3) -0.0012(19)
N1 0.057(2) 0.062(2) 0.122(4) 0.014(2) -0.009(2) -0.007(2)
C1 0.056(3) 0.067(3) 0.108(4) 0.012(3) -0.005(3) -0.012(2)
C2 0.065(3) 0.050(3) 0.128(5) 0.011(3) -0.016(3) -0.011(2)
C3 0.098(4) 0.056(3) 0.124(5) 0.010(3) -0.029(4) -0.013(3)
C4 0.108(4) 0.071(3) 0.122(5) 0.011(3) 0.005(4) -0.008(3)
C5 0.084(4) 0.087(4) 0.130(5) 0.010(4) 0.025(4) 0.003(3)
C6 0.057(3) 0.075(3) 0.145(5) 0.022(4) 0.012(3) 0.006(3)
C7 0.048(3) 0.068(3) 0.137(5) 0.026(3) -0.005(3) -0.004(2)
C8 0.047(2) 0.057(3) 0.121(4) 0.019(3) -0.005(3) -0.006(2)
C9 0.064(3) 0.057(3) 0.129(4) 0.011(3) -0.011(3) 0.002(2)
C10 0.067(3) 0.060(3) 0.120(4) 0.022(3) -0.013(3) 0.001(2)
C11 0.059(3) 0.064(3) 0.118(4) 0.020(3) 0.003(3) -0.009(2)
C12 0.073(3) 0.067(3) 0.128(5) 0.020(3) 0.006(3) 0.012(3)
C13 0.065(3) 0.072(3) 0.129(5) 0.029(3) -0.004(3) 0.011(3)
C14 0.106(4) 0.083(4) 0.141(5) 0.013(4) 0.031(4) 0.003(3)

loop_
_atom_type_symbol
_atom_type_description
_atom_type_scat_dispersion_real
_atom_type_scat_dispersion_imag
_atom_type_scat_source
C C 0.0181 0.0091 'International Tables Vol C Tables 4.2.6.8 and 6.1.1.4'
H H 0.0000 0.0000 'International Tables Vol C Tables 4.2.6.8 and 6.1.1.4'
N N 0.0311 0.0180 'International Tables Vol C Tables 4.2.6.8 and 6.1.1.4'
O O 0.0492 0.0322 'International Tables Vol C Tables 4.2.6.8 and 6.1.1.4'

loop_
_geom_angle_atom_site_label_1
_geom_angle_atom_site_label_2
_geom_angle_atom_site_label_3
_geom_angle
_geom_angle_site_symmetry_1
_geom_angle_site_symmetry_3
_geom_angle_publ_flag
C2 O1 H1 109.5 . . ?
C3 O2 C3 115.4(5) . 3_655 ?
C11 O3 C14 119.2(4) . . ?
C7 N1 C8 122.8(4) . . ?
C2 C1 C7 121.1(5) . . ?
C6 C1 C2 119.6(5) . . ?
C6 C1 C7 119.3(5) . . ?
O1 C2 C1 121.7(5) . . ?
O1 C2 C3 119.4(5) . . ?
C3 C2 C1 118.9(5) . . ?
C2 C3 O2 117.8(5) . . ?
C4 C3 O2 121.8(6) . . ?
C4 C3 C2 120.4(5) . . ?
C3 C4 H4 119.5 . . ?
C3 C4 C5 121.1(6) . . ?
C5 C4 H4 119.5 . . ?
C4 C5 H5 120.5 . . ?
C6 C5 C4 119.1(6) . . ?
C6 C5 H5 120.5 . . ?
C1 C6 H6 119.5 . . ?
C5 C6 C1 120.9(5) . . ?
C5 C6 H6 119.5 . . ?
N1 C7 C1 123.2(5) . . ?
N1 C7 H7 118.4 . . ?
C1 C7 H7 118.4 . . ?
C9 C8 N1 125.7(5) . . ?
C13 C8 N1 117.5(5) . . ?
C13 C8 C9 116.8(5) . . ?
C8 C9 H9 119.4 . . ?
C10 C9 C8 121.2(5) . . ?
C10 C9 H9 119.4 . . ?
C9 C10 H10 119.3 . . ?
C9 C10 C11 121.3(5) . . ?
C11 C10 H10 119.3 . . ?
O3 C11 C10 116.0(5) . . ?
O3 C11 C12 125.4(5) . . ?
C12 C11 C10 118.7(6) . . ?
C11 C12 H12 120.2 . . ?
C11 C12 C13 119.5(5) . . ?
C13 C12 H12 120.2 . . ?
C8 C13 H13 118.8 . . ?
C12 C13 C8 122.5(5) . . ?
C12 C13 H13 118.8 . . ?
O3 C14 H14A 109.5 . . ?
O3 C14 H14B 109.5 . . ?
O3 C14 H14C 109.5 . . ?
H14A C14 H14B 109.5 . . ?
H14A C14 H14C 109.5 . . ?
H14B C14 H14C 109.5 . . ?

loop_
_geom_bond_atom_site_label_1
_geom_bond_atom_site_label_2
_geom_bond_distance
_geom_bond_site_symmetry_2
_geom_bond_publ_flag
O1 H1 0.8200 . ?
O1 C2 1.356(6) . ?
O2 C3 1.380(5) . ?
O2 C3 1.380(5) 3_655 ?
O3 C11 1.361(6) . ?
O3 C14 1.429(6) . ?
N1 C7 1.288(6) . ?
N1 C8 1.410(6) . ?
C1 C2 1.399(6) . ?
C1 C6 1.397(7) . ?
C1 C7 1.438(7) . ?
C2 C3 1.376(7) . ?
C3 C4 1.376(7) . ?
C4 H4 0.9300 . ?
C4 C5 1.384(7) . ?
C5 H5 0.9300 . ?
C5 C6 1.361(7) . ?
C6 H6 0.9300 . ?
C7 H7 0.9300 . ?
C8 C9 1.394(6) . ?
C8 C13 1.385(6) . ?
C9 H9 0.9300 . ?
C9 C10 1.357(6) . ?
C10 H10 0.9300 . ?
C10 C11 1.390(7) . ?
C11 C12 1.376(7) . ?
C12 H12 0.9300 . ?
C12 C13 1.378(7) . ?
C13 H13 0.9300 . ?
C14 H14A 0.9600 . ?
C14 H14B 0.9600 . ?
C14 H14C 0.9600 . ?

loop_
_geom_torsion_atom_site_label_1
_geom_torsion_atom_site_label_2
_geom_torsion_atom_site_label_3
_geom_torsion_atom_site_label_4
_geom_torsion
_geom_torsion_site_symmetry_1
_geom_torsion_site_symmetry_2
_geom_torsion_site_symmetry_3
_geom_torsion_site_symmetry_4
_geom_torsion_publ_flag
O1 C2 C3 O2 2.0(7) . . . . ?
O1 C2 C3 C4 -179.7(4) . . . . ?
O2 C3 C4 C5 179.6(4) . . . . ?
O3 C11 C12 C13 -179.1(5) . . . . ?
N1 C8 C9 C10 179.6(4) . . . . ?
N1 C8 C13 C12 -179.5(4) . . . . ?
C1 C2 C3 O2 -179.1(4) . . . . ?
C1 C2 C3 C4 -0.7(7) . . . . ?
C2 C1 C6 C5 2.0(7) . . . . ?
C2 C1 C7 N1 -3.4(7) . . . . ?
C2 C3 C4 C5 1.3(8) . . . . ?
C3 O2 C3 C2 -131.4(5) 3_655 . . . ?
C3 O2 C3 C4 50.2(4) 3_655 . . . ?
C3 C4 C5 C6 -0.3(8) . . . . ?
C4 C5 C6 C1 -1.4(8) . . . . ?
C6 C1 C2 O1 178.0(4) . . . . ?
C6 C1 C2 C3 -0.9(7) . . . . ?
C6 C1 C7 N1 177.5(4) . . . . ?
C7 N1 C8 C9 -5.0(7) . . . . ?
C7 N1 C8 C13 175.8(4) . . . . ?
C7 C1 C2 O1 -1.1(7) . . . . ?
C7 C1 C2 C3 179.9(4) . . . . ?
C7 C1 C6 C5 -178.9(5) . . . . ?
C8 N1 C7 C1 -179.3(4) . . . . ?
C8 C9 C10 C11 0.3(8) . . . . ?
C9 C8 C13 C12 1.3(7) . . . . ?
C9 C10 C11 O3 179.3(4) . . . . ?
C9 C10 C11 C12 0.6(7) . . . . ?
C10 C11 C12 C13 -0.5(7) . . . . ?
C11 C12 C13 C8 -0.4(8) . . . . ?
C13 C8 C9 C10 -1.2(7) . . . . ?
C14 O3 C11 C10 178.0(4) . . . . ?
C14 O3 C11 C12 -3.4(7) . . . . ?
